data_4087723
loop_
_publ_author_name
'Cowie, Bradley E.'
'Emslie, David J. H.'

_publ_section_title
;
 Nickel and Palladium Complexes of Ferrocene-Backbone Bisphosphine-Borane
 and Trisphosphine Ligands
;
_journal_issue 16
_journal_name_full Organometallics
_journal_page_first 4093
_journal_paper_doi 10.1021/acs.organomet.5b00539
_journal_volume 34
_journal_year 2015
_chemical_formula_moiety 'C44 H41 B Fe P2 Pd, C2 H4 Cl2'
_chemical_formula_sum 'C46 H45 B Cl2 Fe P2 Pd'
_chemical_formula_weight 903.72
_chemical_name_common '[Pd(FcPPB)]'
_chemical_name_systematic
;
 brad33
;
_space_group_IT_number 14
_space_group_name_Hall '-P 2yn'
_space_group_name_H-M_alt 'P 1 21/n 1'
_symmetry_cell_setting monoclinic
_symmetry_space_group_name_Hall '-P 2yn'
_symmetry_space_group_name_H-M 'P 1 21/n 1'
_atom_sites_solution_hydrogens geom
_atom_sites_solution_primary direct
_atom_sites_solution_secondary difmap
_cell_angle_alpha 90
_cell_angle_beta 99.191(2)
_cell_angle_gamma 90
_cell_formula_units_Z 4
_cell_length_a 10.4780(11)
_cell_length_b 20.181(2)
_cell_length_c 18.5596(19)
_cell_measurement_temperature 100(2)
_cell_volume 3874.2(7)
_computing_cell_refinement 'Bruker SMART'
_computing_data_collection 'Bruker SMART'
_computing_data_reduction 'Bruker SAINT'
_computing_molecular_graphics 'Ortep-3 for Windows (Farrugia, 1997)'
_computing_publication_material 'WinGX publication routines (Farrugia, 1999)'
_computing_structure_refinement 'SHELXL-97 (Sheldrick, 2008)'
_computing_structure_solution 'Bruker SHELXTL'
_diffrn_ambient_temperature 100(2)
_diffrn_measured_fraction_theta_full 0.994
_diffrn_measured_fraction_theta_max 0.994
_diffrn_radiation_monochromator graphite
_diffrn_radiation_type MoK\a
_diffrn_radiation_wavelength 0.71073
_diffrn_reflns_av_R_equivalents 0.0984
_diffrn_reflns_av_unetI/netI 0.087
_diffrn_reflns_limit_h_max 13
_diffrn_reflns_limit_h_min -14
_diffrn_reflns_limit_k_max 28
_diffrn_reflns_limit_k_min -28
_diffrn_reflns_limit_l_max 16
_diffrn_reflns_limit_l_min -26
_diffrn_reflns_number 59335
_diffrn_reflns_theta_full 30.6
_diffrn_reflns_theta_max 30.6
_diffrn_reflns_theta_min 1.5
_exptl_absorpt_coefficient_mu 1.093
_exptl_absorpt_correction_T_max 0.9338
_exptl_absorpt_correction_T_min 0.8353
_exptl_absorpt_correction_type numerical
_exptl_absorpt_process_details SADABS
_exptl_crystal_colour orange
_exptl_crystal_density_diffrn 1.549
_exptl_crystal_density_method 'not measured'
_exptl_crystal_description needle
_exptl_crystal_F_000 1848
_exptl_crystal_size_max 0.27
_exptl_crystal_size_mid 0.15
_exptl_crystal_size_min 0.12
_refine_diff_density_max 1.945
_refine_diff_density_min -1.328
_refine_diff_density_rms 0.141
_refine_ls_extinction_method none
_refine_ls_goodness_of_fit_ref 1.038
_refine_ls_hydrogen_treatment constr
_refine_ls_matrix_type full
_refine_ls_number_parameters 478
_refine_ls_number_reflns 11858
_refine_ls_number_restraints 0
_refine_ls_restrained_S_all 1.038
_refine_ls_R_factor_all 0.0925
_refine_ls_R_factor_gt 0.0512
_refine_ls_shift/su_max 0.001
_refine_ls_shift/su_mean 0
_refine_ls_structure_factor_coef Fsqd
_refine_ls_weighting_details 'calc w=1/[\s^2^(Fo^2^)+(0.0380P)^2^+4.9556P] where P=(Fo^2^+2Fc^2^)/3'
_refine_ls_weighting_scheme calc
_refine_ls_wR_factor_gt 0.1026
_refine_ls_wR_factor_ref 0.1194
_reflns_number_gt 7817
_reflns_number_total 11858
_reflns_threshold_expression >2\s(I)
_cod_data_source_file om5b00539_si_002.cif
_cod_data_source_block brad33
_cod_original_sg_symbol_H-M 'P 21/n'
_cod_database_code 4087723

loop_
_symmetry_equiv_pos_as_xyz
'x, y, z'
'-x+1/2, y+1/2, -z+1/2'
'-x, -y, -z'
'x-1/2, -y-1/2, z-1/2'

loop_
_atom_site_label
_atom_site_type_symbol
_atom_site_fract_x
_atom_site_fract_y
_atom_site_fract_z
_atom_site_U_iso_or_equiv
_atom_site_adp_type
_atom_site_occupancy
_atom_site_symmetry_multiplicity
_atom_site_calc_flag
_atom_site_refinement_flags
Pd1 Pd 0.25622(3) 0.171096(13) 0.223640(13) 0.01307(7) Uani 1 1 d .
Fe1 Fe 0.36969(5) 0.33627(2) 0.13516(2) 0.01268(11) Uani 1 1 d .
P1 P 0.36316(9) 0.16952(5) 0.12140(4) 0.01288(17) Uani 1 1 d .
P2 P 0.14386(9) 0.26708(4) 0.23088(4) 0.01236(18) Uani 1 1 d .
C10 C 0.2662(3) 0.39356(18) 0.19601(19) 0.0170(7) Uani 1 1 d .
H10 H 0.2937 0.4087 0.2445 0.02 Uiso 1 1 calc R
C35 C 0.4943(4) 0.0605(2) 0.2869(2) 0.0307(10) Uani 1 1 d .
H35 H 0.5062 0.0213 0.2603 0.037 Uiso 1 1 calc R
C27 C 0.1778(3) 0.29180(18) 0.32708(17) 0.0145(7) Uani 1 1 d .
C26 C -0.1008(3) 0.2385(2) 0.26479(19) 0.0198(8) Uani 1 1 d .
H26A H -0.0696 0.2548 0.3142 0.03 Uiso 1 1 calc R
H26B H -0.0781 0.1916 0.2615 0.03 Uiso 1 1 calc R
H26C H -0.1949 0.2436 0.2538 0.03 Uiso 1 1 calc R
C32 C 0.1720(3) 0.35516(18) 0.35495(17) 0.0158(7) Uani 1 1 d .
H32 H 0.1576 0.3921 0.3229 0.019 Uiso 1 1 calc R
C24 C -0.0897(4) 0.2514(2) 0.13410(19) 0.0248(9) Uani 1 1 d .
H24B H -0.0509 0.2762 0.0977 0.037 Uiso 1 1 calc R
H24A H -0.1839 0.2564 0.1241 0.037 Uiso 1 1 calc R
H24C H -0.0672 0.2044 0.1317 0.037 Uiso 1 1 calc R
C31 C 0.1873(3) 0.36456(19) 0.43052(18) 0.0165(7) Uani 1 1 d .
H31 H 0.184 0.4079 0.45 0.02 Uiso 1 1 calc R
C38 C 0.4611(4) 0.1751(2) 0.36393(19) 0.0217(8) Uani 1 1 d .
H38 H 0.4514 0.2153 0.3892 0.026 Uiso 1 1 calc R
C46 C 0.0693(4) 0.9931(2) 0.0149(2) 0.0277(9) Uani 1 1 d .
H46B H 0.1259 1.0245 -0.0061 0.033 Uiso 1 1 calc R
H46A H 0.0923 0.9475 0.002 0.033 Uiso 1 1 calc R
C1 C 0.4510(3) 0.24635(18) 0.12544(18) 0.0153(7) Uani 1 1 d .
C29 C 0.2136(4) 0.2471(2) 0.44898(18) 0.0192(8) Uani 1 1 d .
H29 H 0.2279 0.2107 0.4817 0.023 Uiso 1 1 calc R
C20 C 0.6845(4) 0.0136(2) 0.1177(2) 0.0244(8) Uani 1 1 d .
H20 H 0.75 -0.019 0.1179 0.029 Uiso 1 1 calc R
C7 C 0.1776(3) 0.33120(18) 0.09713(17) 0.0146(7) Uani 1 1 d .
H7 H 0.1354 0.2965 0.068 0.017 Uiso 1 1 calc R
C37 C 0.5834(4) 0.1549(2) 0.3557(2) 0.0291(10) Uani 1 1 d .
H37 H 0.6565 0.1802 0.3766 0.035 Uiso 1 1 calc R
C45 C 0.4663(6) 0.0235(3) 0.4769(3) 0.066(2) Uani 1 1 d .
H45B H 0.4265 0.0032 0.4301 0.079 Uiso 1 1 calc R
H45A H 0.524 0.06 0.4667 0.079 Uiso 1 1 calc R
C40 C 0.0450(4) 0.07132(19) 0.28225(19) 0.0212(8) Uani 1 1 d .
H40 H 0.077 0.0765 0.2375 0.025 Uiso 1 1 calc R
C22 C 0.6211(4) 0.12528(19) 0.13983(19) 0.0196(8) Uani 1 1 d .
H22 H 0.6439 0.169 0.156 0.023 Uiso 1 1 calc R
C11 C 0.2705(3) 0.16618(17) 0.02908(17) 0.0147(7) Uani 1 1 d .
C8 C 0.2283(3) 0.38845(19) 0.07031(19) 0.0181(8) Uani 1 1 d .
H8 H 0.2257 0.3994 0.0203 0.022 Uiso 1 1 calc R
C6 C 0.1992(3) 0.33298(18) 0.17596(17) 0.0140(7) Uani 1 1 d .
C36 C 0.5997(4) 0.0972(3) 0.3167(2) 0.0352(11) Uani 1 1 d .
H36 H 0.6841 0.0833 0.3108 0.042 Uiso 1 1 calc R
C9 C 0.2849(3) 0.42760(19) 0.13119(19) 0.0187(7) Uani 1 1 d .
H9 H 0.3274 0.469 0.1289 0.022 Uiso 1 1 calc R
C2 C 0.4799(3) 0.28994(18) 0.06917(18) 0.0156(7) Uani 1 1 d .
H2 H 0.4576 0.2826 0.0181 0.019 Uiso 1 1 calc R
C12 C 0.3273(4) 0.16342(18) -0.03362(18) 0.0174(7) Uani 1 1 d .
H12 H 0.4188 0.1635 -0.0298 0.021 Uiso 1 1 calc R
C14 C 0.1164(4) 0.15976(18) -0.10801(18) 0.0211(8) Uani 1 1 d .
H14 H 0.0643 0.1568 -0.1547 0.025 Uiso 1 1 calc R
C25 C -0.0750(4) 0.35199(19) 0.2139(2) 0.0209(8) Uani 1 1 d .
H25A H -0.0344 0.3772 0.1784 0.031 Uiso 1 1 calc R
H25B H -0.0448 0.369 0.2631 0.031 Uiso 1 1 calc R
H25C H -0.1691 0.3567 0.2024 0.031 Uiso 1 1 calc R
C3 C 0.5470(3) 0.34547(18) 0.10234(18) 0.0160(7) Uani 1 1 d .
H3 H 0.577 0.3821 0.0776 0.019 Uiso 1 1 calc R
C4 C 0.5617(3) 0.33686(18) 0.17949(18) 0.0151(7) Uani 1 1 d .
H4 H 0.6035 0.3669 0.2151 0.018 Uiso 1 1 calc R
C39 C 0.0957(3) 0.11154(18) 0.34164(18) 0.0159(7) Uani 1 1 d .
C5 C 0.5040(3) 0.27651(18) 0.19395(18) 0.0170(7) Uani 1 1 d .
H5 H 0.5006 0.2586 0.241 0.02 Uiso 1 1 calc R
C33 C 0.3483(4) 0.13780(18) 0.33588(18) 0.0166(7) Uani 1 1 d .
C34 C 0.3689(4) 0.08003(19) 0.29517(18) 0.0205(8) Uani 1 1 d .
H34 H 0.2969 0.0544 0.2734 0.025 Uiso 1 1 calc R
C42 C -0.0984(4) 0.0153(2) 0.3507(2) 0.0268(9) Uani 1 1 d .
H42 H -0.1627 -0.0173 0.3539 0.032 Uiso 1 1 calc R
B1 B 0.2089(4) 0.1639(2) 0.33907(19) 0.0169(8) Uani 1 1 d .
C30 C 0.2072(4) 0.31119(19) 0.47623(18) 0.0194(8) Uani 1 1 d .
H30 H 0.2168 0.3179 0.5275 0.023 Uiso 1 1 calc R
C13 C 0.2506(4) 0.1605(2) -0.10172(19) 0.0240(9) Uani 1 1 d .
H13 H 0.2899 0.1591 -0.1444 0.029 Uiso 1 1 calc R
C16 C 0.1366(3) 0.16559(18) 0.02241(18) 0.0167(7) Uani 1 1 d .
H16 H 0.0968 0.1667 0.0649 0.02 Uiso 1 1 calc R
C44 C 0.0425(4) 0.10146(19) 0.40524(19) 0.0210(8) Uani 1 1 d .
H44 H 0.0727 0.128 0.4467 0.025 Uiso 1 1 calc R
C17 C 0.4918(3) 0.10907(18) 0.11607(17) 0.0152(7) Uani 1 1 d .
C21 C 0.7169(4) 0.0773(2) 0.1399(2) 0.0243(8) Uani 1 1 d .
H21 H 0.805 0.0886 0.1554 0.029 Uiso 1 1 calc R
C19 C 0.5576(4) -0.0027(2) 0.0954(2) 0.0257(9) Uani 1 1 d .
H19 H 0.5354 -0.0468 0.0805 0.031 Uiso 1 1 calc R
C23 C -0.0384(3) 0.27823(18) 0.21024(18) 0.0164(7) Uani 1 1 d .
C41 C -0.0501(4) 0.0243(2) 0.2866(2) 0.0244(9) Uani 1 1 d .
H41 H -0.0821 -0.0019 0.2451 0.029 Uiso 1 1 calc R
C43 C -0.0519(4) 0.0546(2) 0.4107(2) 0.0220(8) Uani 1 1 d .
H43 H -0.0848 0.0494 0.4551 0.026 Uiso 1 1 calc R
C15 C 0.0598(4) 0.16334(19) -0.0467(2) 0.0226(8) Uani 1 1 d .
H15 H -0.0317 0.1643 -0.0509 0.027 Uiso 1 1 calc R
C18 C 0.4610(4) 0.04448(19) 0.0944(2) 0.0225(8) Uani 1 1 d .
H18 H 0.3733 0.0325 0.0788 0.027 Uiso 1 1 calc R
Cl1 Cl 0.33962(12) 0.05402(6) 0.52973(6) 0.0398(3) Uani 1 1 d .
Cl2 Cl 0.09134(11) 1.00229(6) 0.11191(5) 0.0356(3) Uani 1 1 d .
C28 C 0.1992(3) 0.23600(18) 0.37329(18) 0.0151(7) Uani 1 1 d .

loop_
_atom_site_aniso_label
_atom_site_aniso_U_11
_atom_site_aniso_U_22
_atom_site_aniso_U_33
_atom_site_aniso_U_23
_atom_site_aniso_U_13
_atom_site_aniso_U_12
Pd1 0.01524(13) 0.01282(13) 0.01171(11) 0.00060(10) 0.00387(9) 0.00048(11)
Fe1 0.0120(2) 0.0131(3) 0.0132(2) 0.00079(18) 0.00311(17) 0.0004(2)
P1 0.0140(4) 0.0126(4) 0.0125(4) -0.0001(3) 0.0035(3) 0.0009(4)
P2 0.0118(4) 0.0135(5) 0.0117(4) -0.0004(3) 0.0016(3) -0.0001(3)
C10 0.0142(17) 0.0153(19) 0.0220(16) -0.0036(13) 0.0046(13) 0.0004(14)
C35 0.037(3) 0.039(3) 0.0186(18) 0.0084(17) 0.0118(17) 0.024(2)
C27 0.0147(17) 0.0180(18) 0.0111(14) 0.0004(12) 0.0029(12) -0.0001(14)
C26 0.0109(17) 0.024(2) 0.0246(18) 0.0031(15) 0.0047(14) 0.0013(15)
C32 0.0179(18) 0.0158(18) 0.0136(15) -0.0004(12) 0.0025(13) 0.0003(14)
C24 0.0146(18) 0.039(3) 0.0201(17) -0.0066(16) 0.0006(14) -0.0039(17)
C31 0.0141(17) 0.0186(19) 0.0163(15) -0.0065(13) 0.0012(13) -0.0009(14)
C38 0.0216(19) 0.024(2) 0.0199(17) 0.0072(15) 0.0033(14) -0.0005(17)
C46 0.030(2) 0.028(2) 0.026(2) -0.0024(17) 0.0069(17) -0.0019(19)
C1 0.0163(17) 0.0138(18) 0.0159(15) -0.0001(13) 0.0029(13) 0.0022(14)
C29 0.0176(18) 0.024(2) 0.0155(16) 0.0034(14) 0.0029(13) -0.0012(16)
C20 0.022(2) 0.023(2) 0.0280(19) -0.0005(16) 0.0037(16) 0.0054(17)
C7 0.0091(15) 0.0165(18) 0.0171(15) -0.0010(13) -0.0010(12) 0.0040(14)
C37 0.019(2) 0.042(3) 0.027(2) 0.0153(18) 0.0058(16) 0.0077(18)
C45 0.090(5) 0.064(4) 0.032(3) 0.022(2) -0.027(3) -0.053(4)
C40 0.024(2) 0.020(2) 0.0196(17) 0.0028(14) 0.0040(15) -0.0002(16)
C22 0.0188(19) 0.0178(19) 0.0220(17) -0.0002(14) 0.0028(14) -0.0010(15)
C11 0.0188(17) 0.0110(17) 0.0142(14) -0.0024(12) 0.0024(12) 0.0000(14)
C8 0.0098(16) 0.026(2) 0.0195(16) 0.0104(14) 0.0038(13) 0.0069(15)
C6 0.0114(15) 0.0142(17) 0.0168(15) 0.0014(13) 0.0034(12) 0.0012(14)
C36 0.023(2) 0.055(3) 0.030(2) 0.019(2) 0.0117(17) 0.020(2)
C9 0.0153(18) 0.0132(18) 0.0284(18) 0.0052(14) 0.0064(14) 0.0009(14)
C2 0.0193(18) 0.0152(18) 0.0142(15) 0.0018(12) 0.0086(13) 0.0011(14)
C12 0.0175(18) 0.0155(19) 0.0207(16) -0.0009(13) 0.0081(13) 0.0011(15)
C14 0.032(2) 0.016(2) 0.0142(15) 0.0022(13) -0.0016(14) 0.0053(16)
C25 0.0135(18) 0.021(2) 0.0281(19) 0.0013(15) 0.0027(15) 0.0010(15)
C3 0.0112(16) 0.0193(19) 0.0187(16) 0.0007(13) 0.0063(13) -0.0015(14)
C4 0.0080(15) 0.0203(19) 0.0169(15) -0.0015(13) 0.0015(12) 0.0009(14)
C39 0.0174(18) 0.0158(18) 0.0151(15) 0.0036(13) 0.0037(13) 0.0053(14)
C5 0.0169(18) 0.0184(19) 0.0154(15) 0.0010(13) 0.0012(13) 0.0026(15)
C33 0.0209(19) 0.0155(18) 0.0135(15) 0.0054(13) 0.0031(13) 0.0029(15)
C34 0.025(2) 0.021(2) 0.0146(15) 0.0066(14) 0.0031(14) 0.0075(16)
C42 0.017(2) 0.020(2) 0.043(2) 0.0113(17) 0.0057(17) 0.0000(16)
B1 0.022(2) 0.017(2) 0.0103(16) 0.0022(14) 0.0008(14) 0.0011(17)
C30 0.0202(19) 0.026(2) 0.0121(15) -0.0030(13) 0.0014(13) -0.0002(16)
C13 0.034(2) 0.024(2) 0.0153(16) 0.0025(14) 0.0084(15) -0.0016(18)
C16 0.0177(18) 0.0169(19) 0.0164(15) -0.0006(13) 0.0056(13) -0.0011(15)
C44 0.025(2) 0.020(2) 0.0196(17) 0.0004(14) 0.0082(15) 0.0026(16)
C17 0.0151(17) 0.0166(18) 0.0152(15) 0.0005(13) 0.0057(13) 0.0010(14)
C21 0.0173(19) 0.025(2) 0.031(2) 0.0066(16) 0.0051(16) 0.0024(16)
C19 0.027(2) 0.018(2) 0.031(2) -0.0056(16) 0.0048(17) 0.0053(17)
C23 0.0115(17) 0.0189(19) 0.0181(16) -0.0018(13) -0.0003(13) 0.0019(14)
C41 0.024(2) 0.020(2) 0.0278(19) 0.0004(15) -0.0005(16) -0.0022(17)
C43 0.0174(19) 0.025(2) 0.0265(18) 0.0083(15) 0.0112(15) 0.0035(16)
C15 0.0204(19) 0.022(2) 0.0237(18) 0.0018(15) -0.0019(15) 0.0012(16)
C18 0.0182(19) 0.019(2) 0.0299(19) -0.0041(15) 0.0016(15) -0.0013(16)
Cl1 0.0360(6) 0.0475(7) 0.0378(6) 0.0045(5) 0.0118(5) 0.0115(6)
Cl2 0.0412(7) 0.0382(7) 0.0262(5) -0.0045(4) 0.0017(4) 0.0028(5)
C28 0.0149(17) 0.0146(18) 0.0157(15) 0.0006(13) 0.0025(13) -0.0004(14)

loop_
_atom_type_symbol
_atom_type_description
_atom_type_scat_dispersion_real
_atom_type_scat_dispersion_imag
_atom_type_scat_source
C C 0.0033 0.0016 'International Tables Vol C Tables 4.2.6.8 and 6.1.1.4'
H H 0 0 'International Tables Vol C Tables 4.2.6.8 and 6.1.1.4'
B B 0.0013 0.0007 'International Tables Vol C Tables 4.2.6.8 and 6.1.1.4'
O O 0.0106 0.006 'International Tables Vol C Tables 4.2.6.8 and 6.1.1.4'
P P 0.1023 0.0942 'International Tables Vol C Tables 4.2.6.8 and 6.1.1.4'
Fe Fe 0.3463 0.8444 'International Tables Vol C Tables 4.2.6.8 and 6.1.1.4'
Pd Pd -0.9988 1.0072 'International Tables Vol C Tables 4.2.6.8 and 6.1.1.4'
Cl Cl 0.1484 0.1585 'International Tables Vol C Tables 4.2.6.8 and 6.1.1.4'

loop_
_geom_angle_atom_site_label_1
_geom_angle_atom_site_label_2
_geom_angle_atom_site_label_3
_geom_angle
_geom_angle_site_symmetry_1
C33 Pd1 B1 40.33(14) .
C33 Pd1 P2 110.33(10) .
B1 Pd1 P2 78.86(11) .
C33 Pd1 P1 123.55(10) .
B1 Pd1 P1 163.78(11) .
P2 Pd1 P1 112.07(3) .
C33 Pd1 C34 34.86(12) .
B1 Pd1 C34 66.56(13) .
P2 Pd1 C34 144.22(9) .
P1 Pd1 C34 100.15(9) .
C1 Fe1 C7 109.40(14) .
C1 Fe1 C5 41.53(13) .
C7 Fe1 C5 136.12(15) .
C1 Fe1 C2 41.33(13) .
C7 Fe1 C2 113.18(14) .
C5 Fe1 C2 68.94(14) .
C1 Fe1 C9 172.90(14) .
C7 Fe1 C9 68.34(15) .
C5 Fe1 C9 144.53(14) .
C2 Fe1 C9 132.60(14) .
C1 Fe1 C10 145.47(14) .
C7 Fe1 C10 68.66(14) .
C5 Fe1 C10 114.94(14) .
C2 Fe1 C10 172.84(15) .
C9 Fe1 C10 40.85(14) .
C1 Fe1 C8 133.19(14) .
C7 Fe1 C8 40.11(14) .
C5 Fe1 C8 174.46(15) .
C2 Fe1 C8 107.99(14) .
C9 Fe1 C8 40.89(14) .
C10 Fe1 C8 68.64(14) .
C1 Fe1 C4 68.95(14) .
C7 Fe1 C4 175.89(14) .
C5 Fe1 C4 40.25(14) .
C2 Fe1 C4 68.28(14) .
C9 Fe1 C4 113.76(15) .
C10 Fe1 C4 110.39(14) .
C8 Fe1 C4 143.71(15) .
C1 Fe1 C6 114.06(15) .
C7 Fe1 C6 41.52(13) .
C5 Fe1 C6 110.60(14) .
C2 Fe1 C6 144.83(14) .
C9 Fe1 C6 69.08(14) .
C10 Fe1 C6 40.86(14) .
C8 Fe1 C6 69.03(14) .
C4 Fe1 C6 135.22(13) .
C1 Fe1 C3 68.98(15) .
C7 Fe1 C3 142.79(13) .
C5 Fe1 C3 68.38(14) .
C2 Fe1 C3 40.33(14) .
C9 Fe1 C3 108.45(15) .
C10 Fe1 C3 134.22(14) .
C8 Fe1 C3 112.54(14) .
C4 Fe1 C3 40.69(13) .
C6 Fe1 C3 174.56(14) .
C1 P1 C11 105.19(16) .
C1 P1 C17 101.57(17) .
C11 P1 C17 102.10(15) .
C1 P1 Pd1 105.13(12) .
C11 P1 Pd1 120.38(12) .
C17 P1 Pd1 120.11(11) .
C6 P2 C27 108.42(16) .
C6 P2 C23 101.53(16) .
C27 P2 C23 101.34(16) .
C6 P2 Pd1 111.87(12) .
C27 P2 Pd1 105.47(12) .
C23 P2 Pd1 126.87(12) .
C9 C10 C6 108.7(3) .
C9 C10 Fe1 69.5(2) .
C6 C10 Fe1 69.8(2) .
C36 C35 C34 120.8(4) .
C32 C27 C28 121.5(3) .
C32 C27 P2 127.0(3) .
C28 C27 P2 111.2(3) .
C27 C32 C31 119.7(3) .
C30 C31 C32 119.8(3) .
C37 C38 C33 122.3(4) .
C46 C46 Cl2 108.4(4) 3_575
C2 C1 C5 106.7(3) .
C2 C1 P1 131.6(3) .
C5 C1 P1 121.6(3) .
C2 C1 Fe1 69.9(2) .
C5 C1 Fe1 69.6(2) .
P1 C1 Fe1 123.83(19) .
C30 C29 C28 120.4(3) .
C19 C20 C21 119.8(4) .
C8 C7 C6 109.5(3) .
C8 C7 Fe1 70.7(2) .
C6 C7 Fe1 70.09(18) .
C38 C37 C36 119.9(4) .
C45 C45 Cl1 103.4(6) 3_656
C41 C40 C39 122.4(4) .
C21 C22 C17 120.0(4) .
C16 C11 C12 119.1(3) .
C16 C11 P1 117.4(3) .
C12 C11 P1 123.4(3) .
C7 C8 C9 108.0(3) .
C7 C8 Fe1 69.23(19) .
C9 C8 Fe1 69.45(19) .
C10 C6 C7 106.0(3) .
C10 C6 P2 131.6(3) .
C7 C6 P2 122.3(3) .
C10 C6 Fe1 69.4(2) .
C7 C6 Fe1 68.39(19) .
P2 C6 Fe1 127.11(18) .
C35 C36 C37 120.1(4) .
C10 C9 C8 107.8(3) .
C10 C9 Fe1 69.7(2) .
C8 C9 Fe1 69.7(2) .
C3 C2 C1 108.5(3) .
C3 C2 Fe1 70.4(2) .
C1 C2 Fe1 68.8(2) .
C13 C12 C11 120.1(3) .
C15 C14 C13 119.7(3) .
C2 C3 C4 107.9(3) .
C2 C3 Fe1 69.3(2) .
C4 C3 Fe1 69.46(19) .
C5 C4 C3 108.5(3) .
C5 C4 Fe1 69.31(19) .
C3 C4 Fe1 69.85(19) .
C44 C39 C40 115.3(3) .
C44 C39 B1 121.3(3) .
C40 C39 B1 123.3(3) .
C4 C5 C1 108.4(3) .
C4 C5 Fe1 70.44(19) .
C1 C5 Fe1 68.91(19) .
C34 C33 C38 116.0(3) .
C34 C33 B1 121.2(3) .
C38 C33 B1 122.2(3) .
C34 C33 Pd1 80.35(19) .
C38 C33 Pd1 112.8(2) .
B1 C33 Pd1 70.71(18) .
C35 C34 C33 120.8(4) .
C35 C34 Pd1 121.9(3) .
C33 C34 Pd1 64.78(18) .
C41 C42 C43 119.1(4) .
C33 B1 C39 118.8(3) .
C33 B1 C28 116.2(3) .
C39 B1 C28 119.8(3) .
C33 B1 Pd1 68.96(19) .
C39 B1 Pd1 110.2(2) .
C28 B1 Pd1 110.7(2) .
C31 C30 C29 121.2(3) .
C12 C13 C14 120.5(3) .
C11 C16 C15 120.4(3) .
C43 C44 C39 123.1(4) .
C18 C17 C22 118.8(3) .
C18 C17 P1 120.2(3) .
C22 C17 P1 120.8(3) .
C20 C21 C22 120.4(4) .
C20 C19 C18 120.7(4) .
C26 C23 C24 107.7(3) .
C26 C23 C25 110.1(3) .
C24 C23 C25 109.2(3) .
C26 C23 P2 109.2(2) .
C24 C23 P2 109.8(3) .
C25 C23 P2 110.8(2) .
C42 C41 C40 120.4(4) .
C44 C43 C42 119.7(4) .
C14 C15 C16 120.1(4) .
C17 C18 C19 120.4(4) .
C29 C28 C27 117.4(3) .
C29 C28 B1 122.6(3) .
C27 C28 B1 119.9(3) .

loop_
_geom_bond_atom_site_label_1
_geom_bond_atom_site_label_2
_geom_bond_distance
_geom_bond_site_symmetry_2
Pd1 C33 2.254(3) .
Pd1 B1 2.279(4) .
Pd1 P2 2.2819(10) .
Pd1 P1 2.3530(9) .
Pd1 C34 2.456(3) .
Fe1 C1 2.025(4) .
Fe1 C7 2.026(3) .
Fe1 C5 2.034(3) .
Fe1 C2 2.039(3) .
Fe1 C9 2.042(4) .
Fe1 C10 2.044(4) .
Fe1 C8 2.045(3) .
Fe1 C4 2.048(3) .
Fe1 C6 2.049(3) .
Fe1 C3 2.054(4) .
P1 C1 1.799(4) .
P1 C11 1.831(3) .
P1 C17 1.832(4) .
P2 C6 1.826(4) .
P2 C27 1.833(3) .
P2 C23 1.900(4) .
C10 C9 1.426(5) .
C10 C6 1.429(5) .
C35 C36 1.371(7) .
C35 C34 1.404(6) .
C27 C32 1.384(5) .
C27 C28 1.412(5) .
C26 C23 1.519(5) .
C32 C31 1.399(4) .
C24 C23 1.528(5) .
C31 C30 1.366(5) .
C38 C37 1.376(5) .
C38 C33 1.427(5) .
C46 C46 1.496(8) 3_575
C46 Cl2 1.788(4) .
C1 C2 1.434(5) .
C1 C5 1.439(5) .
C29 C30 1.394(5) .
C29 C28 1.407(5) .
C20 C19 1.368(5) .
C20 C21 1.375(6) .
C7 C8 1.396(5) .
C7 C6 1.445(4) .
C37 C36 1.397(6) .
C45 C45 1.393(10) 3_656
C45 Cl1 1.876(7) .
C40 C41 1.388(5) .
C40 C39 1.403(5) .
C22 C21 1.395(5) .
C22 C17 1.395(5) .
C11 C16 1.389(5) .
C11 C12 1.390(5) .
C8 C9 1.428(5) .
C2 C3 1.411(5) .
C12 C13 1.386(5) .
C14 C15 1.367(5) .
C14 C13 1.393(6) .
C25 C23 1.541(5) .
C3 C4 1.426(5) .
C4 C5 1.405(5) .
C39 C44 1.398(5) .
C39 B1 1.596(6) .
C33 C34 1.424(5) .
C33 B1 1.563(6) .
C42 C41 1.377(6) .
C42 C43 1.391(6) .
B1 C28 1.597(5) .
C16 C15 1.401(5) .
C44 C43 1.383(5) .
C17 C18 1.387(5) .
C19 C18 1.388(5) .

loop_
_geom_torsion_atom_site_label_1
_geom_torsion_atom_site_label_2
_geom_torsion_atom_site_label_3
_geom_torsion_atom_site_label_4
_geom_torsion
C33 Pd1 P1 C1 -85.27(16)
B1 Pd1 P1 C1 -79.7(4)
P2 Pd1 P1 C1 50.66(12)
C34 Pd1 P1 C1 -113.45(15)
C33 Pd1 P1 C11 156.49(17)
B1 Pd1 P1 C11 162.1(4)
P2 Pd1 P1 C11 -67.57(14)
C34 Pd1 P1 C11 128.31(16)
C33 Pd1 P1 C17 28.12(18)
B1 Pd1 P1 C17 33.7(4)
P2 Pd1 P1 C17 164.05(13)
C34 Pd1 P1 C17 -0.06(17)
C33 Pd1 P2 C6 123.20(15)
B1 Pd1 P2 C6 148.84(16)
P1 Pd1 P2 C6 -18.62(12)
C34 Pd1 P2 C6 133.9(2)
C33 Pd1 P2 C27 5.53(16)
B1 Pd1 P2 C27 31.17(16)
P1 Pd1 P2 C27 -136.29(12)
C34 Pd1 P2 C27 16.3(2)
C33 Pd1 P2 C23 -112.03(17)
B1 Pd1 P2 C23 -86.39(18)
P1 Pd1 P2 C23 106.15(14)
C34 Pd1 P2 C23 -101.3(2)
C1 Fe1 C10 C9 -174.7(2)
C7 Fe1 C10 C9 -81.1(2)
C5 Fe1 C10 C9 146.7(2)
C8 Fe1 C10 C9 -37.9(2)
C4 Fe1 C10 C9 103.1(2)
C6 Fe1 C10 C9 -120.2(3)
C3 Fe1 C10 C9 63.2(3)
C1 Fe1 C10 C6 -54.5(3)
C7 Fe1 C10 C6 39.01(19)
C5 Fe1 C10 C6 -93.2(2)
C9 Fe1 C10 C6 120.2(3)
C8 Fe1 C10 C6 82.2(2)
C4 Fe1 C10 C6 -136.70(19)
C3 Fe1 C10 C6 -176.61(19)
C6 P2 C27 C32 35.4(4)
C23 P2 C27 C32 -71.0(4)
Pd1 P2 C27 C32 155.4(3)
C6 P2 C27 C28 -150.8(3)
C23 P2 C27 C28 102.8(3)
Pd1 P2 C27 C28 -30.9(3)
C28 C27 C32 C31 -0.1(5)
P2 C27 C32 C31 173.1(3)
C27 C32 C31 C30 -0.4(5)
C11 P1 C1 C2 -16.6(4)
C17 P1 C1 C2 89.5(4)
Pd1 P1 C1 C2 -144.7(3)
C11 P1 C1 C5 161.1(3)
C17 P1 C1 C5 -92.8(3)
Pd1 P1 C1 C5 33.1(3)
C11 P1 C1 Fe1 75.8(2)
C17 P1 C1 Fe1 -178.15(19)
Pd1 P1 C1 Fe1 -52.3(2)
C7 Fe1 C1 C2 103.4(2)
C5 Fe1 C1 C2 -117.6(3)
C10 Fe1 C1 C2 -176.3(2)
C8 Fe1 C1 C2 64.8(3)
C4 Fe1 C1 C2 -80.6(2)
C6 Fe1 C1 C2 148.0(2)
C3 Fe1 C1 C2 -36.9(2)
C7 Fe1 C1 C5 -139.0(2)
C2 Fe1 C1 C5 117.6(3)
C10 Fe1 C1 C5 -58.7(3)
C8 Fe1 C1 C5 -177.6(2)
C4 Fe1 C1 C5 37.0(2)
C6 Fe1 C1 C5 -94.4(2)
C3 Fe1 C1 C5 80.7(2)
C7 Fe1 C1 P1 -23.9(2)
C5 Fe1 C1 P1 115.1(3)
C2 Fe1 C1 P1 -127.3(3)
C10 Fe1 C1 P1 56.3(3)
C8 Fe1 C1 P1 -62.5(3)
C4 Fe1 C1 P1 152.0(2)
C6 Fe1 C1 P1 20.7(2)
C3 Fe1 C1 P1 -164.2(2)
C1 Fe1 C7 C8 -135.1(2)
C5 Fe1 C7 C8 -173.9(2)
C2 Fe1 C7 C8 -90.8(2)
C9 Fe1 C7 C8 37.7(2)
C10 Fe1 C7 C8 81.8(2)
C6 Fe1 C7 C8 120.2(3)
C3 Fe1 C7 C8 -54.6(3)
C1 Fe1 C7 C6 104.7(2)
C5 Fe1 C7 C6 65.9(3)
C2 Fe1 C7 C6 149.1(2)
C9 Fe1 C7 C6 -82.5(2)
C10 Fe1 C7 C6 -38.4(2)
C8 Fe1 C7 C6 -120.2(3)
C3 Fe1 C7 C6 -174.8(2)
C33 C38 C37 C36 2.2(6)
C1 P1 C11 C16 -117.3(3)
C17 P1 C11 C16 137.0(3)
Pd1 P1 C11 C16 0.9(3)
C1 P1 C11 C12 63.5(3)
C17 P1 C11 C12 -42.2(3)
Pd1 P1 C11 C12 -178.3(3)
C6 C7 C8 C9 0.8(4)
Fe1 C7 C8 C9 -58.8(2)
C6 C7 C8 Fe1 59.5(2)
C1 Fe1 C8 C7 66.0(3)
C2 Fe1 C8 C7 104.9(2)
C9 Fe1 C8 C7 -119.7(3)
C10 Fe1 C8 C7 -81.8(2)
C4 Fe1 C8 C7 -177.5(2)
C6 Fe1 C8 C7 -37.9(2)
C3 Fe1 C8 C7 147.8(2)
C1 Fe1 C8 C9 -174.3(2)
C7 Fe1 C8 C9 119.7(3)
C2 Fe1 C8 C9 -135.4(2)
C10 Fe1 C8 C9 37.9(2)
C4 Fe1 C8 C9 -57.8(3)
C6 Fe1 C8 C9 81.9(2)
C3 Fe1 C8 C9 -92.5(2)
C9 C10 C6 C7 -0.1(4)
Fe1 C10 C6 C7 -58.8(2)
C9 C10 C6 P2 -179.4(3)
Fe1 C10 C6 P2 121.9(3)
C9 C10 C6 Fe1 58.8(2)
C8 C7 C6 C10 -0.4(4)
Fe1 C7 C6 C10 59.5(2)
C8 C7 C6 P2 179.0(2)
Fe1 C7 C6 P2 -121.2(3)
C8 C7 C6 Fe1 -59.9(2)
C27 P2 C6 C10 4.1(4)
C23 P2 C6 C10 110.3(3)
Pd1 P2 C6 C10 -111.8(3)
C27 P2 C6 C7 -175.1(3)
C23 P2 C6 C7 -68.9(3)
Pd1 P2 C6 C7 69.0(3)
C27 P2 C6 Fe1 98.8(2)
C23 P2 C6 Fe1 -155.0(2)
Pd1 P2 C6 Fe1 -17.1(2)
C1 Fe1 C6 C10 149.6(2)
C7 Fe1 C6 C10 -117.8(3)
C5 Fe1 C6 C10 104.7(2)
C2 Fe1 C6 C10 -172.9(2)
C9 Fe1 C6 C10 -37.3(2)
C8 Fe1 C6 C10 -81.2(2)
C4 Fe1 C6 C10 65.9(3)
C1 Fe1 C6 C7 -92.6(2)
C5 Fe1 C6 C7 -137.5(2)
C2 Fe1 C6 C7 -55.1(3)
C9 Fe1 C6 C7 80.5(2)
C10 Fe1 C6 C7 117.8(3)
C8 Fe1 C6 C7 36.6(2)
C4 Fe1 C6 C7 -176.3(2)
C1 Fe1 C6 P2 22.4(3)
C7 Fe1 C6 P2 114.9(3)
C5 Fe1 C6 P2 -22.5(3)
C2 Fe1 C6 P2 59.8(3)
C9 Fe1 C6 P2 -164.5(3)
C10 Fe1 C6 P2 -127.3(3)
C8 Fe1 C6 P2 151.5(3)
C4 Fe1 C6 P2 -61.4(3)
C34 C35 C36 C37 -0.2(6)
C38 C37 C36 C35 -0.3(6)
C6 C10 C9 C8 0.5(4)
Fe1 C10 C9 C8 59.4(2)
C6 C10 C9 Fe1 -58.9(2)
C7 C8 C9 C10 -0.8(4)
Fe1 C8 C9 C10 -59.4(2)
C7 C8 C9 Fe1 58.7(2)
C7 Fe1 C9 C10 82.0(2)
C5 Fe1 C9 C10 -59.2(3)
C2 Fe1 C9 C10 -175.9(2)
C8 Fe1 C9 C10 119.0(3)
C4 Fe1 C9 C10 -94.2(2)
C6 Fe1 C9 C10 37.28(19)
C3 Fe1 C9 C10 -137.6(2)
C7 Fe1 C9 C8 -37.0(2)
C5 Fe1 C9 C8 -178.2(2)
C2 Fe1 C9 C8 65.1(3)
C10 Fe1 C9 C8 -119.0(3)
C4 Fe1 C9 C8 146.8(2)
C6 Fe1 C9 C8 -81.7(2)
C3 Fe1 C9 C8 103.4(2)
C5 C1 C2 C3 -0.8(4)
P1 C1 C2 C3 177.2(3)
Fe1 C1 C2 C3 59.3(2)
C5 C1 C2 Fe1 -60.1(2)
P1 C1 C2 Fe1 117.9(3)
C1 Fe1 C2 C3 -120.0(3)
C7 Fe1 C2 C3 146.5(2)
C5 Fe1 C2 C3 -81.0(2)
C9 Fe1 C2 C3 65.3(3)
C8 Fe1 C2 C3 103.9(2)
C4 Fe1 C2 C3 -37.6(2)
C6 Fe1 C2 C3 -177.2(2)
C7 Fe1 C2 C1 -93.5(2)
C5 Fe1 C2 C1 39.0(2)
C9 Fe1 C2 C1 -174.7(2)
C8 Fe1 C2 C1 -136.1(2)
C4 Fe1 C2 C1 82.4(2)
C6 Fe1 C2 C1 -57.2(3)
C3 Fe1 C2 C1 120.0(3)
C16 C11 C12 C13 0.4(5)
P1 C11 C12 C13 179.6(3)
C1 C2 C3 C4 0.5(4)
Fe1 C2 C3 C4 58.9(2)
C1 C2 C3 Fe1 -58.4(2)
C1 Fe1 C3 C2 37.77(19)
C7 Fe1 C3 C2 -57.0(3)
C5 Fe1 C3 C2 82.5(2)
C9 Fe1 C3 C2 -135.2(2)
C10 Fe1 C3 C2 -173.2(2)
C8 Fe1 C3 C2 -91.6(2)
C4 Fe1 C3 C2 119.5(3)
C1 Fe1 C3 C4 -81.8(2)
C7 Fe1 C3 C4 -176.5(2)
C5 Fe1 C3 C4 -37.0(2)
C2 Fe1 C3 C4 -119.5(3)
C9 Fe1 C3 C4 105.3(2)
C10 Fe1 C3 C4 67.3(3)
C8 Fe1 C3 C4 148.9(2)
C2 C3 C4 C5 -0.1(4)
Fe1 C3 C4 C5 58.7(2)
C2 C3 C4 Fe1 -58.8(2)
C1 Fe1 C4 C5 -38.1(2)
C2 Fe1 C4 C5 -82.6(2)
C9 Fe1 C4 C5 149.0(2)
C10 Fe1 C4 C5 104.9(2)
C8 Fe1 C4 C5 -173.7(2)
C6 Fe1 C4 C5 65.3(3)
C3 Fe1 C4 C5 -119.9(3)
C1 Fe1 C4 C3 81.8(2)
C5 Fe1 C4 C3 119.9(3)
C2 Fe1 C4 C3 37.3(2)
C9 Fe1 C4 C3 -91.1(2)
C10 Fe1 C4 C3 -135.2(2)
C8 Fe1 C4 C3 -53.8(3)
C6 Fe1 C4 C3 -174.7(2)
C41 C40 C39 C44 -0.7(5)
C41 C40 C39 B1 177.5(4)
C3 C4 C5 C1 -0.4(4)
Fe1 C4 C5 C1 58.6(2)
C3 C4 C5 Fe1 -59.1(2)
C2 C1 C5 C4 0.7(4)
P1 C1 C5 C4 -177.5(3)
Fe1 C1 C5 C4 -59.6(2)
C2 C1 C5 Fe1 60.3(2)
P1 C1 C5 Fe1 -117.9(3)
C1 Fe1 C5 C4 119.7(3)
C7 Fe1 C5 C4 -177.1(2)
C2 Fe1 C5 C4 80.9(2)
C9 Fe1 C5 C4 -54.3(3)
C10 Fe1 C5 C4 -92.6(2)
C6 Fe1 C5 C4 -136.9(2)
C3 Fe1 C5 C4 37.4(2)
C7 Fe1 C5 C1 63.2(3)
C2 Fe1 C5 C1 -38.8(2)
C9 Fe1 C5 C1 -174.0(2)
C10 Fe1 C5 C1 147.7(2)
C4 Fe1 C5 C1 -119.7(3)
C6 Fe1 C5 C1 103.4(2)
C3 Fe1 C5 C1 -82.3(2)
C37 C38 C33 C34 -3.4(5)
C37 C38 C33 B1 -174.4(3)
C37 C38 C33 Pd1 -93.5(4)
B1 Pd1 C33 C34 128.0(3)
P2 Pd1 C33 C34 169.0(2)
P1 Pd1 C33 C34 -54.4(3)
B1 Pd1 C33 C38 -117.7(4)
P2 Pd1 C33 C38 -76.7(3)
P1 Pd1 C33 C38 59.9(3)
C34 Pd1 C33 C38 114.3(4)
P2 Pd1 C33 B1 41.0(2)
P1 Pd1 C33 B1 177.58(18)
C34 Pd1 C33 B1 -128.0(3)
C36 C35 C34 C33 -1.2(5)
C36 C35 C34 Pd1 76.5(4)
C38 C33 C34 C35 2.8(5)
B1 C33 C34 C35 173.9(3)
Pd1 C33 C34 C35 113.6(3)
C38 C33 C34 Pd1 -110.7(3)
B1 C33 C34 Pd1 60.4(3)
C33 Pd1 C34 C35 -111.9(4)
B1 Pd1 C34 C35 -145.7(4)
P2 Pd1 C34 C35 -129.7(3)
P1 Pd1 C34 C35 24.6(3)
B1 Pd1 C34 C33 -33.8(2)
P2 Pd1 C34 C33 -17.8(3)
P1 Pd1 C34 C33 136.5(2)
C34 C33 B1 C39 36.9(4)
C38 C33 B1 C39 -152.5(3)
Pd1 C33 B1 C39 102.1(3)
C34 C33 B1 C28 -168.7(3)
C38 C33 B1 C28 1.9(5)
Pd1 C33 B1 C28 -103.4(3)
C34 C33 B1 Pd1 -65.2(3)
C38 C33 B1 Pd1 105.3(3)
C44 C39 B1 C33 108.1(4)
C40 C39 B1 C33 -69.9(4)
C44 C39 B1 C28 -45.4(5)
C40 C39 B1 C28 136.5(3)
C44 C39 B1 Pd1 -175.4(3)
C40 C39 B1 Pd1 6.5(4)
P2 Pd1 B1 C33 -141.2(2)
P1 Pd1 B1 C33 -7.2(5)
C34 Pd1 B1 C33 29.4(2)
C33 Pd1 B1 C39 -114.1(3)
P2 Pd1 B1 C39 104.7(2)
P1 Pd1 B1 C39 -121.3(3)
C34 Pd1 B1 C39 -84.7(3)
C33 Pd1 B1 C28 111.1(3)
P2 Pd1 B1 C28 -30.0(2)
P1 Pd1 B1 C28 103.9(4)
C34 Pd1 B1 C28 140.5(3)
C32 C31 C30 C29 0.6(6)
C28 C29 C30 C31 -0.3(6)
C11 C12 C13 C14 -0.6(6)
C15 C14 C13 C12 1.4(6)
C12 C11 C16 C15 -1.0(5)
P1 C11 C16 C15 179.7(3)
C40 C39 C44 C43 1.0(5)
B1 C39 C44 C43 -177.2(3)
C21 C22 C17 C18 1.4(5)
C21 C22 C17 P1 175.7(3)
C1 P1 C17 C18 -164.3(3)
C11 P1 C17 C18 -55.8(3)
Pd1 P1 C17 C18 80.4(3)
C1 P1 C17 C22 21.5(3)
C11 P1 C17 C22 130.0(3)
Pd1 P1 C17 C22 -93.7(3)
C19 C20 C21 C22 0.0(6)
C17 C22 C21 C20 -1.0(6)
C21 C20 C19 C18 0.5(6)
C6 P2 C23 C26 -166.5(2)
C27 P2 C23 C26 -54.8(3)
Pd1 P2 C23 C26 64.5(3)
C6 P2 C23 C24 75.6(3)
C27 P2 C23 C24 -172.7(3)
Pd1 P2 C23 C24 -53.4(3)
C6 P2 C23 C25 -45.1(3)
C27 P2 C23 C25 66.6(3)
Pd1 P2 C23 C25 -174.03(19)
C43 C42 C41 C40 0.9(6)
C39 C40 C41 C42 -0.2(6)
C39 C44 C43 C42 -0.4(6)
C41 C42 C43 C44 -0.6(6)
C13 C14 C15 C16 -2.1(6)
C11 C16 C15 C14 1.9(6)
C22 C17 C18 C19 -0.9(5)
P1 C17 C18 C19 -175.2(3)
C20 C19 C18 C17 0.0(6)
C30 C29 C28 C27 -0.2(5)
C30 C29 C28 B1 178.5(3)
C32 C27 C28 C29 0.4(5)
P2 C27 C28 C29 -173.8(3)
C32 C27 C28 B1 -178.4(3)
P2 C27 C28 B1 7.4(4)
C33 B1 C28 C29 -82.5(4)
C39 B1 C28 C29 71.7(4)
Pd1 B1 C28 C29 -158.5(3)
C33 B1 C28 C27 96.2(4)
C39 B1 C28 C27 -109.6(4)
Pd1 B1 C28 C27 20.2(4)
